data_7011192
loop_
_publ_author_name
'Fox, Mark A.'
'Goeta, Andr\'es E.'
'Hughes, Andrew K.'
'Johnson, Andrew L.'

_publ_section_title
;
 Crystal and molecular structures of the nido-carborane anions, 7,9-
 and 2,9-C2B9H12&#x2212;
;
_journal_issue 10
_journal_name_full 'Journal of the Chemical Society, Dalton Transactions'
_journal_page_first 2132
_journal_paper_doi 10.1039/b108937d
_journal_year 2002
_chemical_formula_sum 'C16 H31 B9 N2'
_chemical_formula_weight 348.72
_space_group_IT_number 2
_symmetry_cell_setting triclinic
_symmetry_space_group_name_Hall '-P 1'
_symmetry_space_group_name_H-M 'P -1'
_atom_sites_solution_hydrogens difmap
_atom_sites_solution_primary direct
_atom_sites_solution_secondary difmap
_audit_creation_method SHELXL-97
_cell_angle_alpha 70.326(6)
_cell_angle_beta 82.553(6)
_cell_angle_gamma 77.184(7)
_cell_formula_units_Z 2
_cell_length_a 8.578(2)
_cell_length_b 10.464(2)
_cell_length_c 12.493(3)
_cell_measurement_reflns_used 382
_cell_measurement_temperature 150(2)
_cell_measurement_theta_max 25.18
_cell_measurement_theta_min 7.65
_cell_volume 1027.8(4)
_computing_cell_refinement 'SMART-NT V5.0 (Bruker, 1998a)'
_computing_data_collection 'SMART-NT V5.0 (Bruker, 1998a)'
_computing_data_reduction 'SAINT-NT V5.0 (Bruker, 1998b)'
_computing_molecular_graphics 'SHELXTL-NT V5.1 (Bruker, 1998c)'
_computing_publication_material 'SHELXTL-NT V5.1 (Bruker, 1998c)'
_computing_structure_refinement 'SHELXL-97 (Sheldrick, 1997)'
_computing_structure_solution 'SHELXS-97 (Sheldrick, 1990)'
_diffrn_ambient_temperature 150(2)
_diffrn_measured_fraction_theta_full 0.900
_diffrn_measured_fraction_theta_max 0.900
_diffrn_measurement_device_type 'Bruker SMART-CCD'
_diffrn_measurement_method \w
_diffrn_radiation_monochromator graphite
_diffrn_radiation_source 'fine-focus sealed tube'
_diffrn_radiation_type MoK\a
_diffrn_radiation_wavelength 0.71073
_diffrn_reflns_av_R_equivalents 0.0326
_diffrn_reflns_av_sigmaI/netI 0.0465
_diffrn_reflns_limit_h_max 11
_diffrn_reflns_limit_h_min -11
_diffrn_reflns_limit_k_max 14
_diffrn_reflns_limit_k_min -14
_diffrn_reflns_limit_l_max 16
_diffrn_reflns_limit_l_min -17
_diffrn_reflns_number 12457
_diffrn_reflns_theta_full 30.46
_diffrn_reflns_theta_max 30.46
_diffrn_reflns_theta_min 1.73
_diffrn_standards_decay_% 0
_exptl_absorpt_coefficient_mu 0.059
_exptl_absorpt_correction_type none
_exptl_crystal_colour colourless
_exptl_crystal_density_diffrn 1.127
_exptl_crystal_density_meas ?
_exptl_crystal_density_method .
_exptl_crystal_description 'irregular shape'
_exptl_crystal_F_000 372
_exptl_crystal_size_max 0.20
_exptl_crystal_size_mid 0.16
_exptl_crystal_size_min 0.10
_refine_diff_density_max 0.637
_refine_diff_density_min -0.259
_refine_diff_density_rms 0.105
_refine_ls_extinction_method none
_refine_ls_goodness_of_fit_ref 1.083
_refine_ls_hydrogen_treatment refall
_refine_ls_matrix_type full
_refine_ls_number_parameters 368
_refine_ls_number_reflns 5616
_refine_ls_number_restraints 0
_refine_ls_restrained_S_all 1.083
_refine_ls_R_factor_all 0.1098
_refine_ls_R_factor_gt 0.0759
_refine_ls_shift/su_max 0.000
_refine_ls_shift/su_mean 0.000
_refine_ls_structure_factor_coef Fsqd
_refine_ls_weighting_details 'calc w=1/[\s^2^(Fo^2^)+(0.1588P)^2^+0.4316P] where P=(Fo^2^+2Fc^2^)/3'
_refine_ls_weighting_scheme calc
_refine_ls_wR_factor_gt 0.2447
_refine_ls_wR_factor_ref 0.2732
_reflns_number_gt 3719
_reflns_number_total 5616
_reflns_threshold_expression >2sigma(I)
_cod_data_source_file b108937d.txt
_cod_data_source_block 6
_cod_original_sg_symbol_H-M P-1
_cod_database_code 7011192

loop_
_symmetry_equiv_pos_as_xyz
'x, y, z'
'-x, -y, -z'

loop_
_atom_site_label
_atom_site_type_symbol
_atom_site_fract_x
_atom_site_fract_y
_atom_site_fract_z
_atom_site_U_iso_or_equiv
_atom_site_adp_type
_atom_site_occupancy
_atom_site_symmetry_multiplicity
_atom_site_calc_flag
_atom_site_refinement_flags
_atom_site_disorder_assembly
_atom_site_disorder_group
B1 B 0.7124(3) 0.0702(3) 0.1952(3) 0.0314(6) Uani 1 1 d . . .
H1 H 0.808(4) -0.008(4) 0.177(3) 0.054(10) Uiso 1 1 d . . .
B2 B 0.6663(4) 0.2346(3) 0.0954(2) 0.0326(6) Uani 1 1 d . . .
H2 H 0.727(4) 0.272(3) 0.013(3) 0.039(8) Uiso 1 1 d . . .
B3 B 0.5271(3) 0.1242(3) 0.1264(2) 0.0305(6) Uani 1 1 d . . .
H3 H 0.499(4) 0.086(3) 0.060(3) 0.041(8) Uiso 1 1 d . . .
B4 B 0.5291(3) 0.0304(3) 0.2724(3) 0.0301(6) Uani 1 1 d . . .
H4 H 0.504(4) -0.071(3) 0.317(3) 0.037(8) Uiso 1 1 d . . .
B5 B 0.6691(3) 0.0819(3) 0.3330(2) 0.0295(6) Uani 1 1 d . . .
H5 H 0.733(3) 0.014(3) 0.413(2) 0.030(7) Uiso 1 1 d . . .
B6 B 0.7492(3) 0.2172(3) 0.2250(2) 0.0290(5) Uani 1 1 d . . .
H6 H 0.877(3) 0.228(3) 0.228(2) 0.032(7) Uiso 1 1 d . . .
C7 C 0.4702(3) 0.2935(3) 0.1177(2) 0.0318(5) Uani 1 1 d . . .
H7 H 0.408(3) 0.353(3) 0.052(2) 0.031(7) Uiso 1 1 d . . .
B8 B 0.3845(3) 0.1888(3) 0.2245(2) 0.0283(5) Uani 1 1 d . . .
H8 H 0.251(4) 0.187(3) 0.228(3) 0.041(8) Uiso 1 1 d . . .
C9 C 0.4732(3) 0.1486(3) 0.3420(2) 0.0297(5) Uani 1 1 d . . .
H9 H 0.418(4) 0.102(4) 0.415(3) 0.049(9) Uiso 1 1 d . . .
B10 B 0.5892(3) 0.2607(3) 0.3231(2) 0.0292(5) Uani 1 1 d . . .
H10 H 0.615(4) 0.292(3) 0.392(3) 0.041(8) Uiso 1 1 d . . .
H12 H 0.510(3) 0.364(3) 0.259(2) 0.031(7) Uiso 1 1 d . . .
B11 B 0.5874(4) 0.3601(3) 0.1699(2) 0.0338(6) Uani 1 1 d . . .
H11 H 0.611(3) 0.466(3) 0.124(2) 0.030(7) Uiso 1 1 d . . .
C12 C 0.1006(3) 0.7735(2) 0.32016(18) 0.0218(4) Uani 1 1 d . . .
C13 C 0.1412(3) 0.8333(3) 0.3923(2) 0.0285(5) Uani 1 1 d . . .
H13 H 0.233(4) 0.887(3) 0.369(2) 0.035(7) Uiso 1 1 d . . .
C14 C 0.0570(3) 0.8201(3) 0.4991(2) 0.0310(5) Uani 1 1 d . . .
H14 H 0.088(3) 0.859(3) 0.547(2) 0.031(7) Uiso 1 1 d . . .
C15 C -0.0651(3) 0.7480(3) 0.5303(2) 0.0294(5) Uani 1 1 d . . .
H15 H -0.119(3) 0.738(3) 0.603(2) 0.027(7) Uiso 1 1 d . . .
C16 C -0.1090(3) 0.6854(2) 0.45703(19) 0.0245(5) Uani 1 1 d . . .
C17 C -0.2370(3) 0.6107(3) 0.4911(2) 0.0306(5) Uani 1 1 d . . .
H17 H -0.285(4) 0.602(3) 0.564(3) 0.041(8) Uiso 1 1 d . . .
C18 C -0.2786(3) 0.5480(3) 0.4221(2) 0.0340(6) Uani 1 1 d . . .
H18 H -0.365(4) 0.494(4) 0.445(3) 0.054(10) Uiso 1 1 d . . .
C19 C -0.1981(3) 0.5597(3) 0.3145(2) 0.0304(5) Uani 1 1 d . . .
H19 H -0.227(4) 0.513(3) 0.267(3) 0.045(9) Uiso 1 1 d . . .
C20 C -0.0760(3) 0.6327(2) 0.27739(18) 0.0224(4) Uani 1 1 d . . .
C21 C -0.0260(2) 0.6973(2) 0.34829(17) 0.0206(4) Uani 1 1 d . . .
C22 C -0.1064(4) 0.7221(3) 0.0721(2) 0.0377(6) Uani 1 1 d . . .
H22A H -0.166(4) 0.815(4) 0.087(3) 0.048(9) Uiso 1 1 d . . .
H22B H -0.185(4) 0.667(4) 0.072(3) 0.053(10) Uiso 1 1 d . . .
H22C H -0.044(4) 0.738(3) -0.001(3) 0.048(9) Uiso 1 1 d . . .
C23 C 0.0881(4) 0.5118(3) 0.1531(2) 0.0365(6) Uani 1 1 d . . .
H23A H 0.139(4) 0.529(3) 0.080(3) 0.044(9) Uiso 1 1 d . . .
H23B H 0.005(4) 0.452(4) 0.158(3) 0.057(10) Uiso 1 1 d . . .
H23C H 0.165(4) 0.463(4) 0.212(3) 0.049(9) Uiso 1 1 d . . .
C24 C 0.1846(3) 0.9334(3) 0.1354(2) 0.0299(5) Uani 1 1 d . . .
H24A H 0.077(4) 0.974(3) 0.129(2) 0.029(7) Uiso 1 1 d . . .
H24B H 0.231(4) 0.934(3) 0.064(3) 0.042(8) Uiso 1 1 d . . .
H24C H 0.242(4) 0.980(4) 0.169(3) 0.056(10) Uiso 1 1 d . . .
C25 C 0.3629(3) 0.7110(3) 0.2238(2) 0.0339(6) Uani 1 1 d . . .
H25A H 0.364(4) 0.616(4) 0.273(3) 0.043(8) Uiso 1 1 d . . .
H25B H 0.422(4) 0.759(3) 0.262(2) 0.035(7) Uiso 1 1 d . . .
H25C H 0.411(4) 0.718(3) 0.152(3) 0.045(9) Uiso 1 1 d . . .
N26 N 0.1927(2) 0.7864(2) 0.20935(16) 0.0237(4) Uani 1 1 d . . .
H26 H 0.125(5) 0.732(4) 0.172(3) 0.066(11) Uiso 1 1 d . . .
N27 N 0.0047(2) 0.64749(19) 0.16395(16) 0.0246(4) Uani 1 1 d . . .

loop_
_atom_site_aniso_label
_atom_site_aniso_U_11
_atom_site_aniso_U_22
_atom_site_aniso_U_33
_atom_site_aniso_U_23
_atom_site_aniso_U_13
_atom_site_aniso_U_12
B1 0.0222(12) 0.0312(13) 0.0457(16) -0.0200(12) 0.0049(11) -0.0066(10)
B2 0.0361(14) 0.0414(15) 0.0263(13) -0.0141(11) 0.0066(11) -0.0188(12)
B3 0.0272(12) 0.0392(15) 0.0331(13) -0.0205(12) 0.0036(10) -0.0116(11)
B4 0.0267(12) 0.0244(12) 0.0397(15) -0.0111(11) 0.0039(11) -0.0078(10)
B5 0.0270(12) 0.0252(12) 0.0333(14) -0.0032(10) -0.0047(10) -0.0072(10)
B6 0.0289(12) 0.0326(13) 0.0284(12) -0.0100(11) 0.0009(10) -0.0129(10)
C7 0.0347(12) 0.0333(13) 0.0267(12) -0.0079(10) -0.0051(9) -0.0061(10)
B8 0.0234(12) 0.0347(14) 0.0295(13) -0.0147(11) 0.0011(10) -0.0052(10)
C9 0.0301(11) 0.0333(12) 0.0250(11) -0.0092(9) 0.0037(9) -0.0081(9)
B10 0.0362(14) 0.0278(13) 0.0259(12) -0.0104(10) -0.0022(10) -0.0075(11)
B11 0.0472(16) 0.0258(13) 0.0273(13) -0.0042(11) -0.0038(12) -0.0103(12)
C12 0.0238(10) 0.0211(10) 0.0208(10) -0.0068(8) -0.0010(8) -0.0048(8)
C13 0.0288(11) 0.0311(12) 0.0305(12) -0.0136(10) -0.0031(9) -0.0085(9)
C14 0.0341(12) 0.0338(12) 0.0286(12) -0.0154(10) -0.0070(9) -0.0020(10)
C15 0.0343(12) 0.0298(12) 0.0209(10) -0.0085(9) -0.0016(9) 0.0013(9)
C16 0.0242(10) 0.0222(10) 0.0236(10) -0.0057(8) 0.0009(8) -0.0012(8)
C17 0.0283(11) 0.0296(12) 0.0289(12) -0.0070(9) 0.0075(9) -0.0046(9)
C18 0.0274(12) 0.0331(13) 0.0419(14) -0.0117(11) 0.0070(10) -0.0119(10)
C19 0.0284(11) 0.0325(12) 0.0340(12) -0.0128(10) 0.0022(9) -0.0123(9)
C20 0.0239(10) 0.0210(10) 0.0227(10) -0.0076(8) -0.0002(8) -0.0049(8)
C21 0.0218(9) 0.0179(9) 0.0203(9) -0.0040(8) -0.0020(7) -0.0027(7)
C22 0.0458(15) 0.0407(15) 0.0275(12) -0.0079(11) -0.0090(11) -0.0108(12)
C23 0.0461(15) 0.0279(12) 0.0363(14) -0.0149(11) 0.0108(12) -0.0091(11)
C24 0.0301(12) 0.0273(12) 0.0307(12) -0.0062(10) 0.0042(10) -0.0102(9)
C25 0.0257(11) 0.0381(14) 0.0398(14) -0.0187(12) -0.0001(10) -0.0013(10)
N26 0.0226(9) 0.0257(9) 0.0249(9) -0.0099(7) 0.0022(7) -0.0081(7)
N27 0.0300(9) 0.0242(9) 0.0220(9) -0.0087(7) -0.0001(7) -0.0085(7)

loop_
_atom_type_symbol
_atom_type_description
_atom_type_scat_dispersion_real
_atom_type_scat_dispersion_imag
_atom_type_scat_source
C C 0.0033 0.0016 'International Tables Vol C Tables 4.2.6.8 and 6.1.1.4'
H H 0.0000 0.0000 'International Tables Vol C Tables 4.2.6.8 and 6.1.1.4'
B B 0.0013 0.0007 'International Tables Vol C Tables 4.2.6.8 and 6.1.1.4'
N N 0.0061 0.0033 'International Tables Vol C Tables 4.2.6.8 and 6.1.1.4'

loop_
_geom_angle_atom_site_label_1
_geom_angle_atom_site_label_2
_geom_angle_atom_site_label_3
_geom_angle
_geom_angle_site_symmetry_1
_geom_angle_site_symmetry_3
_geom_angle_publ_flag
B2 B1 B5 109.6(2) . . ?
B2 B1 B4 107.2(2) . . ?
B5 B1 B4 59.65(16) . . ?
B2 B1 B3 59.66(17) . . ?
B5 B1 B3 107.27(19) . . ?
B4 B1 B3 58.74(16) . . ?
B2 B1 B6 60.63(16) . . ?
B5 B1 B6 60.49(15) . . ?
B4 B1 B6 106.88(19) . . ?
B3 B1 B6 107.0(2) . . ?
B2 B1 H1 121.1(18) . . ?
B5 B1 H1 121.5(18) . . ?
B4 B1 H1 122.4(19) . . ?
B3 B1 H1 122.1(18) . . ?
B6 B1 H1 122.7(19) . . ?
C7 B2 B1 106.67(19) . . ?
C7 B2 B3 59.17(16) . . ?
B1 B2 B3 61.45(16) . . ?
C7 B2 B6 103.46(19) . . ?
B1 B2 B6 61.11(16) . . ?
B3 B2 B6 108.76(19) . . ?
C7 B2 B11 55.92(16) . . ?
B1 B2 B11 109.10(19) . . ?
B3 B2 B11 106.17(19) . . ?
B6 B2 B11 60.08(16) . . ?
C7 B2 H2 120.9(16) . . ?
B1 B2 H2 126.4(17) . . ?
B3 B2 H2 124.2(16) . . ?
B6 B2 H2 122.6(16) . . ?
B11 B2 H2 117.0(16) . . ?
C7 B3 B4 106.02(19) . . ?
C7 B3 B2 58.04(16) . . ?
B4 B3 B2 108.01(19) . . ?
C7 B3 B1 103.79(18) . . ?
B4 B3 B1 60.53(16) . . ?
B2 B3 B1 58.88(16) . . ?
C7 B3 B8 55.11(15) . . ?
B4 B3 B8 60.89(16) . . ?
B2 B3 B8 101.77(19) . . ?
B1 B3 B8 104.34(18) . . ?
C7 B3 H3 121.1(17) . . ?
B4 B3 H3 124.7(17) . . ?
B2 B3 H3 120.3(17) . . ?
B1 B3 H3 125.2(17) . . ?
B8 B3 H3 126.1(17) . . ?
C9 B4 B3 106.3(2) . . ?
C9 B4 B5 57.96(15) . . ?
B3 B4 B5 108.45(19) . . ?
C9 B4 B1 103.97(19) . . ?
B3 B4 B1 60.72(16) . . ?
B5 B4 B1 59.13(16) . . ?
C9 B4 B8 55.26(14) . . ?
B3 B4 B8 60.88(16) . . ?
B5 B4 B8 101.91(18) . . ?
B1 B4 B8 104.47(19) . . ?
C9 B4 H4 116.2(16) . . ?
B3 B4 H4 129.9(16) . . ?
B5 B4 H4 115.8(16) . . ?
B1 B4 H4 126.8(16) . . ?
B8 B4 H4 126.5(16) . . ?
C9 B5 B1 106.39(19) . . ?
C9 B5 B4 59.00(15) . . ?
B1 B5 B4 61.22(16) . . ?
C9 B5 B6 103.49(19) . . ?
B1 B5 B6 61.04(16) . . ?
B4 B5 B6 108.51(19) . . ?
C9 B5 B10 55.98(15) . . ?
B1 B5 B10 108.92(19) . . ?
B4 B5 B10 105.95(18) . . ?
B6 B5 B10 60.12(15) . . ?
C9 B5 H5 120.3(14) . . ?
B1 B5 H5 127.2(14) . . ?
B4 B5 H5 124.0(14) . . ?
B6 B5 H5 123.2(14) . . ?
B10 B5 H5 116.8(14) . . ?
B5 B6 B2 106.01(18) . . ?
B5 B6 B1 58.47(16) . . ?
B2 B6 B1 58.26(16) . . ?
B5 B6 B10 60.56(15) . . ?
B2 B6 B10 108.99(19) . . ?
B1 B6 B10 107.23(18) . . ?
B5 B6 B11 109.10(19) . . ?
B2 B6 B11 60.81(17) . . ?
B1 B6 B11 107.40(19) . . ?
B10 B6 B11 61.43(16) . . ?
B5 B6 H6 119.6(14) . . ?
B2 B6 H6 122.4(14) . . ?
B1 B6 H6 119.6(15) . . ?
B10 B6 H6 122.8(14) . . ?
B11 B6 H6 124.4(15) . . ?
B8 C7 B11 107.6(2) . . ?
B8 C7 B2 113.7(2) . . ?
B11 C7 B2 66.38(18) . . ?
B8 C7 B3 65.72(16) . . ?
B11 C7 B3 117.7(2) . . ?
B2 C7 B3 62.79(16) . . ?
B8 C7 H7 119.6(17) . . ?
B11 C7 H7 119.3(17) . . ?
B2 C7 H7 118.6(17) . . ?
B3 C7 H7 115.4(17) . . ?
C7 B8 C9 112.4(2) . . ?
C7 B8 B4 107.14(19) . . ?
C9 B8 B4 58.90(16) . . ?
C7 B8 B3 59.17(16) . . ?
C9 B8 B3 107.05(19) . . ?
B4 B8 B3 58.23(16) . . ?
C7 B8 H8 121.7(16) . . ?
C9 B8 H8 119.8(16) . . ?
B4 B8 H8 120.6(16) . . ?
B3 B8 H8 121.7(16) . . ?
B8 C9 B10 107.5(2) . . ?
B8 C9 B5 114.10(19) . . ?
B10 C9 B5 66.21(16) . . ?
B8 C9 B4 65.84(17) . . ?
B10 C9 B4 117.61(19) . . ?
B5 C9 B4 63.04(16) . . ?
B8 C9 H9 118.7(19) . . ?
B10 C9 H9 126.0(19) . . ?
B5 C9 H9 113(2) . . ?
B4 C9 H9 106(2) . . ?
C9 B10 B6 104.29(18) . . ?
C9 B10 B5 57.81(15) . . ?
B6 B10 B5 59.32(15) . . ?
C9 B10 B11 105.30(19) . . ?
B6 B10 B11 59.41(16) . . ?
B5 B10 B11 106.53(19) . . ?
C9 B10 H10 122.4(17) . . ?
B6 B10 H10 119.8(17) . . ?
B5 B10 H10 115.5(17) . . ?
B11 B10 H10 127.9(17) . . ?
C9 B10 H12 100.2(13) . . ?
B6 B10 H12 100.6(14) . . ?
B5 B10 H12 139.0(13) . . ?
B11 B10 H12 41.4(13) . . ?
H10 B10 H12 106(2) . . ?
C7 B11 B6 104.07(19) . . ?
C7 B11 B2 57.69(16) . . ?
B6 B11 B2 59.11(16) . . ?
C7 B11 B10 104.9(2) . . ?
B6 B11 B10 59.16(15) . . ?
B2 B11 B10 105.87(19) . . ?
C7 B11 H12 100.0(13) . . ?
B6 B11 H12 100.4(13) . . ?
B2 B11 H12 138.3(13) . . ?
B10 B11 H12 41.4(13) . . ?
C7 B11 H11 120.6(14) . . ?
B6 B11 H11 121.0(15) . . ?
B2 B11 H11 114.7(15) . . ?
B10 B11 H11 130.2(14) . . ?
H12 B11 H11 107(2) . . ?
C13 C12 C21 122.5(2) . . ?
C13 C12 N26 119.1(2) . . ?
C21 C12 N26 118.40(18) . . ?
C12 C13 C14 120.0(2) . . ?
C12 C13 H13 120.1(17) . . ?
C14 C13 H13 119.9(17) . . ?
C15 C14 C13 119.9(2) . . ?
C15 C14 H14 121.7(18) . . ?
C13 C14 H14 118.4(18) . . ?
C14 C15 C16 121.1(2) . . ?
C14 C15 H15 119.1(17) . . ?
C16 C15 H15 119.8(17) . . ?
C15 C16 C17 120.2(2) . . ?
C15 C16 C21 120.3(2) . . ?
C17 C16 C21 119.5(2) . . ?
C18 C17 C16 120.8(2) . . ?
C18 C17 H17 122(2) . . ?
C16 C17 H17 117(2) . . ?
C17 C18 C19 120.2(2) . . ?
C17 C18 H18 122(2) . . ?
C19 C18 H18 118(2) . . ?
C20 C19 C18 121.0(2) . . ?
C20 C19 H19 119(2) . . ?
C18 C19 H19 120(2) . . ?
C19 C20 C21 120.6(2) . . ?
C19 C20 N27 120.7(2) . . ?
C21 C20 N27 118.65(18) . . ?
C12 C21 C16 116.32(19) . . ?
C12 C21 C20 125.78(19) . . ?
C16 C21 C20 117.90(19) . . ?
N27 C22 H22A 107.1(18) . . ?
N27 C22 H22B 111(2) . . ?
H22A C22 H22B 110(3) . . ?
N27 C22 H22C 108(2) . . ?
H22A C22 H22C 113(3) . . ?
H22B C22 H22C 107(3) . . ?
N27 C23 H23A 107(2) . . ?
N27 C23 H23B 110(2) . . ?
H23A C23 H23B 107(3) . . ?
N27 C23 H23C 112(2) . . ?
H23A C23 H23C 111(3) . . ?
H23B C23 H23C 110(3) . . ?
N26 C24 H24A 107.2(17) . . ?
N26 C24 H24B 109(2) . . ?
H24A C24 H24B 109(3) . . ?
N26 C24 H24C 110(2) . . ?
H24A C24 H24C 112(3) . . ?
H24B C24 H24C 110(3) . . ?
N26 C25 H25A 109(2) . . ?
N26 C25 H25B 109.2(17) . . ?
H25A C25 H25B 109(2) . . ?
N26 C25 H25C 108(2) . . ?
H25A C25 H25C 114(3) . . ?
H25B C25 H25C 108(3) . . ?
C12 N26 C24 112.78(18) . . ?
C12 N26 C25 112.08(18) . . ?
C24 N26 C25 111.13(19) . . ?
C12 N26 H26 100(2) . . ?
C24 N26 H26 110(2) . . ?
C25 N26 H26 110(2) . . ?
C20 N27 C22 112.0(2) . . ?
C20 N27 C23 111.57(18) . . ?
C22 N27 C23 111.0(2) . . ?

loop_
_geom_bond_atom_site_label_1
_geom_bond_atom_site_label_2
_geom_bond_distance
_geom_bond_site_symmetry_2
_geom_bond_publ_flag
B1 B2 1.747(4) . ?
B1 B5 1.752(4) . ?
B1 B4 1.789(4) . ?
B1 B3 1.792(4) . ?
B1 B6 1.799(4) . ?
B1 H1 1.09(4) . ?
B2 C7 1.680(4) . ?
B2 B3 1.761(4) . ?
B2 B6 1.790(4) . ?
B2 B11 1.821(4) . ?
B2 H2 1.08(3) . ?
B3 C7 1.700(4) . ?
B3 B4 1.756(4) . ?
B3 B8 1.805(4) . ?
B3 H3 1.10(3) . ?
B4 C9 1.694(4) . ?
B4 B5 1.761(4) . ?
B4 B8 1.805(4) . ?
B4 H4 1.07(3) . ?
B5 C9 1.675(4) . ?
B5 B6 1.789(4) . ?
B5 B10 1.811(4) . ?
B5 H5 1.13(3) . ?
B6 B10 1.803(4) . ?
B6 B11 1.808(4) . ?
B6 H6 1.13(3) . ?
C7 B8 1.624(4) . ?
C7 B11 1.646(4) . ?
C7 H7 0.98(3) . ?
B8 C9 1.626(4) . ?
B8 H8 1.15(3) . ?
C9 B10 1.641(4) . ?
C9 H9 0.99(4) . ?
B10 B11 1.845(4) . ?
B10 H10 1.08(3) . ?
B10 H12 1.23(3) . ?
B11 H12 1.23(3) . ?
B11 H11 1.11(3) . ?
C12 C13 1.372(3) . ?
C12 C21 1.426(3) . ?
C12 N26 1.482(3) . ?
C13 C14 1.412(3) . ?
C13 H13 1.02(3) . ?
C14 C15 1.365(4) . ?
C14 H14 0.92(3) . ?
C15 C16 1.418(3) . ?
C15 H15 0.95(3) . ?
C16 C17 1.426(3) . ?
C16 C21 1.429(3) . ?
C17 C18 1.366(4) . ?
C17 H17 0.93(3) . ?
C18 C19 1.409(4) . ?
C18 H18 0.98(4) . ?
C19 C20 1.373(3) . ?
C19 H19 0.97(3) . ?
C20 C21 1.435(3) . ?
C20 N27 1.469(3) . ?
C22 N27 1.478(3) . ?
C22 H22A 1.06(3) . ?
C22 H22B 0.98(4) . ?
C22 H22C 0.98(3) . ?
C23 N27 1.483(3) . ?
C23 H23A 0.94(3) . ?
C23 H23B 1.03(4) . ?
C23 H23C 0.98(4) . ?
C24 N26 1.496(3) . ?
C24 H24A 0.93(3) . ?
C24 H24B 0.92(3) . ?
C24 H24C 0.98(4) . ?
C25 N26 1.499(3) . ?
C25 H25A 0.97(3) . ?
C25 H25B 1.03(3) . ?
C25 H25C 0.93(3) . ?
N26 H26 1.13(4) . ?

loop_
_geom_torsion_atom_site_label_1
_geom_torsion_atom_site_label_2
_geom_torsion_atom_site_label_3
_geom_torsion_atom_site_label_4
_geom_torsion
_geom_torsion_site_symmetry_1
_geom_torsion_site_symmetry_2
_geom_torsion_site_symmetry_3
_geom_torsion_site_symmetry_4
_geom_torsion_publ_flag
B5 B1 B2 C7 -59.6(2) . . . . ?
B4 B1 B2 C7 3.6(3) . . . . ?
B3 B1 B2 C7 39.48(18) . . . . ?
B6 B1 B2 C7 -96.4(2) . . . . ?
B5 B1 B2 B3 -99.0(2) . . . . ?
B4 B1 B2 B3 -35.86(18) . . . . ?
B6 B1 B2 B3 -135.92(19) . . . . ?
B5 B1 B2 B6 36.88(18) . . . . ?
B4 B1 B2 B6 100.1(2) . . . . ?
B3 B1 B2 B6 135.92(19) . . . . ?
B5 B1 B2 B11 -0.6(3) . . . . ?
B4 B1 B2 B11 62.6(2) . . . . ?
B3 B1 B2 B11 98.5(2) . . . . ?
B6 B1 B2 B11 -37.46(19) . . . . ?
B1 B2 B3 C7 134.8(2) . . . . ?
B6 B2 B3 C7 94.8(2) . . . . ?
B11 B2 B3 C7 31.53(18) . . . . ?
C7 B2 B3 B4 -98.0(2) . . . . ?
B1 B2 B3 B4 36.83(19) . . . . ?
B6 B2 B3 B4 -3.2(3) . . . . ?
B11 B2 B3 B4 -66.5(2) . . . . ?
C7 B2 B3 B1 -134.8(2) . . . . ?
B6 B2 B3 B1 -40.04(19) . . . . ?
B11 B2 B3 B1 -103.3(2) . . . . ?
C7 B2 B3 B8 -35.05(17) . . . . ?
B1 B2 B3 B8 99.8(2) . . . . ?
B6 B2 B3 B8 59.7(2) . . . . ?
B11 B2 B3 B8 -3.5(2) . . . . ?
B2 B1 B3 C7 -38.29(18) . . . . ?
B5 B1 B3 C7 64.7(2) . . . . ?
B4 B1 B3 C7 100.8(2) . . . . ?
B6 B1 B3 C7 1.1(2) . . . . ?
B2 B1 B3 B4 -139.1(2) . . . . ?
B5 B1 B3 B4 -36.13(19) . . . . ?
B6 B1 B3 B4 -99.8(2) . . . . ?
B5 B1 B3 B2 103.0(2) . . . . ?
B4 B1 B3 B2 139.1(2) . . . . ?
B6 B1 B3 B2 39.35(18) . . . . ?
B2 B1 B3 B8 -95.3(2) . . . . ?
B5 B1 B3 B8 7.7(3) . . . . ?
B4 B1 B3 B8 43.85(18) . . . . ?
B6 B1 B3 B8 -55.9(2) . . . . ?
C7 B3 B4 C9 0.1(2) . . . . ?
B2 B3 B4 C9 61.0(2) . . . . ?
B1 B3 B4 C9 97.2(2) . . . . ?
B8 B3 B4 C9 -32.65(17) . . . . ?
C7 B3 B4 B5 -60.9(2) . . . . ?
B2 B3 B4 B5 0.1(3) . . . . ?
B1 B3 B4 B5 36.18(18) . . . . ?
B8 B3 B4 B5 -93.6(2) . . . . ?
C7 B3 B4 B1 -97.05(19) . . . . ?
B2 B3 B4 B1 -36.12(19) . . . . ?
B8 B3 B4 B1 -129.81(19) . . . . ?
C7 B3 B4 B8 32.76(17) . . . . ?
B2 B3 B4 B8 93.7(2) . . . . ?
B1 B3 B4 B8 129.81(19) . . . . ?
B2 B1 B4 C9 -64.8(2) . . . . ?
B5 B1 B4 C9 38.23(18) . . . . ?
B3 B1 B4 C9 -101.0(2) . . . . ?
B6 B1 B4 C9 -1.0(3) . . . . ?
B2 B1 B4 B3 36.27(19) . . . . ?
B5 B1 B4 B3 139.3(2) . . . . ?
B6 B1 B4 B3 100.0(2) . . . . ?
B2 B1 B4 B5 -103.0(2) . . . . ?
B3 B1 B4 B5 -139.3(2) . . . . ?
B6 B1 B4 B5 -39.28(19) . . . . ?
B2 B1 B4 B8 -7.6(2) . . . . ?
B5 B1 B4 B8 95.4(2) . . . . ?
B3 B1 B4 B8 -43.88(18) . . . . ?
B6 B1 B4 B8 56.1(2) . . . . ?
B2 B1 B5 C9 59.7(2) . . . . ?
B4 B1 B5 C9 -39.27(18) . . . . ?
B3 B1 B5 C9 -3.5(3) . . . . ?
B6 B1 B5 C9 96.6(2) . . . . ?
B2 B1 B5 B4 98.9(2) . . . . ?
B3 B1 B5 B4 35.74(18) . . . . ?
B6 B1 B5 B4 135.9(2) . . . . ?
B2 B1 B5 B6 -36.94(18) . . . . ?
B4 B1 B5 B6 -135.9(2) . . . . ?
B3 B1 B5 B6 -100.1(2) . . . . ?
B2 B1 B5 B10 0.7(3) . . . . ?
B4 B1 B5 B10 -98.2(2) . . . . ?
B3 B1 B5 B10 -62.5(2) . . . . ?
B6 B1 B5 B10 37.66(18) . . . . ?
B3 B4 B5 C9 98.0(2) . . . . ?
B1 B4 B5 C9 134.9(2) . . . . ?
B8 B4 B5 C9 35.02(17) . . . . ?
C9 B4 B5 B1 -134.9(2) . . . . ?
B3 B4 B5 B1 -36.87(19) . . . . ?
B8 B4 B5 B1 -99.9(2) . . . . ?
C9 B4 B5 B6 -94.9(2) . . . . ?
B3 B4 B5 B6 3.1(3) . . . . ?
B1 B4 B5 B6 39.96(19) . . . . ?
B8 B4 B5 B6 -59.9(2) . . . . ?
C9 B4 B5 B10 -31.72(18) . . . . ?
B3 B4 B5 B10 66.3(2) . . . . ?
B1 B4 B5 B10 103.2(2) . . . . ?
B8 B4 B5 B10 3.3(2) . . . . ?
C9 B5 B6 B2 -66.4(2) . . . . ?
B1 B5 B6 B2 35.09(19) . . . . ?
B4 B5 B6 B2 -5.0(3) . . . . ?
B10 B5 B6 B2 -103.1(2) . . . . ?
C9 B5 B6 B1 -101.5(2) . . . . ?
B4 B5 B6 B1 -40.05(19) . . . . ?
B10 B5 B6 B1 -138.2(2) . . . . ?
C9 B5 B6 B10 36.72(17) . . . . ?
B1 B5 B6 B10 138.2(2) . . . . ?
B4 B5 B6 B10 98.2(2) . . . . ?
C9 B5 B6 B11 -2.3(2) . . . . ?
B1 B5 B6 B11 99.1(2) . . . . ?
B4 B5 B6 B11 59.1(2) . . . . ?
B10 B5 B6 B11 -39.06(18) . . . . ?
C7 B2 B6 B5 66.6(2) . . . . ?
B1 B2 B6 B5 -35.18(18) . . . . ?
B3 B2 B6 B5 5.0(3) . . . . ?
B11 B2 B6 B5 103.3(2) . . . . ?
C7 B2 B6 B1 101.8(2) . . . . ?
B3 B2 B6 B1 40.20(19) . . . . ?
B11 B2 B6 B1 138.5(2) . . . . ?
C7 B2 B6 B10 2.9(2) . . . . ?
B1 B2 B6 B10 -98.9(2) . . . . ?
B3 B2 B6 B10 -58.8(3) . . . . ?
B11 B2 B6 B10 39.51(19) . . . . ?
C7 B2 B6 B11 -36.64(18) . . . . ?
B1 B2 B6 B11 -138.5(2) . . . . ?
B3 B2 B6 B11 -98.3(2) . . . . ?
B2 B1 B6 B5 139.5(2) . . . . ?
B4 B1 B6 B5 38.88(19) . . . . ?
B3 B1 B6 B5 100.6(2) . . . . ?
B5 B1 B6 B2 -139.5(2) . . . . ?
B4 B1 B6 B2 -100.6(2) . . . . ?
B3 B1 B6 B2 -38.90(18) . . . . ?
B2 B1 B6 B10 102.0(2) . . . . ?
B5 B1 B6 B10 -37.42(18) . . . . ?
B4 B1 B6 B10 1.5(3) . . . . ?
B3 B1 B6 B10 63.2(2) . . . . ?
B2 B1 B6 B11 37.35(19) . . . . ?
B5 B1 B6 B11 -102.1(2) . . . . ?
B4 B1 B6 B11 -63.2(2) . . . . ?
B3 B1 B6 B11 -1.5(3) . . . . ?
B1 B2 C7 B8 2.5(3) . . . . ?
B3 B2 C7 B8 43.0(2) . . . . ?
B6 B2 C7 B8 -61.0(2) . . . . ?
B11 B2 C7 B8 -99.6(2) . . . . ?
B1 B2 C7 B11 102.1(2) . . . . ?
B3 B2 C7 B11 142.7(2) . . . . ?
B6 B2 C7 B11 38.65(18) . . . . ?
B1 B2 C7 B3 -40.57(19) . . . . ?
B6 B2 C7 B3 -104.0(2) . . . . ?
B11 B2 C7 B3 -142.7(2) . . . . ?
B4 B3 C7 B8 -35.19(18) . . . . ?
B2 B3 C7 B8 -136.7(2) . . . . ?
B1 B3 C7 B8 -98.0(2) . . . . ?
B4 B3 C7 B11 62.7(3) . . . . ?
B2 B3 C7 B11 -38.9(2) . . . . ?
B1 B3 C7 B11 -0.2(3) . . . . ?
B8 B3 C7 B11 97.9(2) . . . . ?
B4 B3 C7 B2 101.5(2) . . . . ?
B1 B3 C7 B2 38.70(18) . . . . ?
B8 B3 C7 B2 136.7(2) . . . . ?
B11 C7 B8 C9 -16.0(3) . . . . ?
B2 C7 B8 C9 55.4(3) . . . . ?
B3 C7 B8 C9 97.1(2) . . . . ?
B11 C7 B8 B4 -78.7(2) . . . . ?
B2 C7 B8 B4 -7.4(3) . . . . ?
B3 C7 B8 B4 34.34(18) . . . . ?
B11 C7 B8 B3 -113.1(2) . . . . ?
B2 C7 B8 B3 -41.75(19) . . . . ?
C9 B4 B8 C7 106.2(2) . . . . ?
B3 B4 B8 C7 -34.73(18) . . . . ?
B5 B4 B8 C7 69.9(2) . . . . ?
B1 B4 B8 C7 9.1(2) . . . . ?
B3 B4 B8 C9 -140.9(2) . . . . ?
B5 B4 B8 C9 -36.29(18) . . . . ?
B1 B4 B8 C9 -97.1(2) . . . . ?
C9 B4 B8 B3 140.9(2) . . . . ?
B5 B4 B8 B3 104.6(2) . . . . ?
B1 B4 B8 B3 43.79(18) . . . . ?
B4 B3 B8 C7 140.7(2) . . . . ?
B2 B3 B8 C7 36.44(18) . . . . ?
B1 B3 B8 C7 97.0(2) . . . . ?
C7 B3 B8 C9 -106.3(2) . . . . ?
B4 B3 B8 C9 34.36(19) . . . . ?
B2 B3 B8 C9 -69.8(2) . . . . ?
B1 B3 B8 C9 -9.3(3) . . . . ?
C7 B3 B8 B4 -140.7(2) . . . . ?
B2 B3 B8 B4 -104.2(2) . . . . ?
B1 B3 B8 B4 -43.66(18) . . . . ?
C7 B8 C9 B10 15.9(3) . . . . ?
B4 B8 C9 B10 113.0(2) . . . . ?
B3 B8 C9 B10 79.0(2) . . . . ?
C7 B8 C9 B5 -55.3(3) . . . . ?
B4 B8 C9 B5 41.84(19) . . . . ?
B3 B8 C9 B5 7.8(3) . . . . ?
C7 B8 C9 B4 -97.1(2) . . . . ?
B3 B8 C9 B4 -34.08(18) . . . . ?
B1 B5 C9 B8 -2.7(3) . . . . ?
B4 B5 C9 B8 -43.1(2) . . . . ?
B6 B5 C9 B8 60.6(2) . . . . ?
B10 B5 C9 B8 99.3(2) . . . . ?
B1 B5 C9 B10 -102.1(2) . . . . ?
B4 B5 C9 B10 -142.4(2) . . . . ?
B6 B5 C9 B10 -38.72(17) . . . . ?
B1 B5 C9 B4 40.33(19) . . . . ?
B6 B5 C9 B4 103.7(2) . . . . ?
B10 B5 C9 B4 142.4(2) . . . . ?
B3 B4 C9 B8 35.00(18) . . . . ?
B5 B4 C9 B8 136.9(2) . . . . ?
B1 B4 C9 B8 98.1(2) . . . . ?
B3 B4 C9 B10 -62.9(3) . . . . ?
B5 B4 C9 B10 39.0(2) . . . . ?
B1 B4 C9 B10 0.2(3) . . . . ?
B8 B4 C9 B10 -97.9(2) . . . . ?
B3 B4 C9 B5 -101.9(2) . . . . ?
B1 B4 C9 B5 -38.80(19) . . . . ?
B8 B4 C9 B5 -136.9(2) . . . . ?
B8 C9 B10 B6 -70.7(2) . . . . ?
B5 C9 B10 B6 38.51(18) . . . . ?
B4 C9 B10 B6 0.7(3) . . . . ?
B8 C9 B10 B5 -109.2(2) . . . . ?
B4 C9 B10 B5 -37.8(2) . . . . ?
B8 C9 B10 B11 -9.0(2) . . . . ?
B5 C9 B10 B11 100.2(2) . . . . ?
B4 C9 B10 B11 62.3(3) . . . . ?
B5 B6 B10 C9 -37.78(17) . . . . ?
B2 B6 B10 C9 60.3(2) . . . . ?
B1 B6 B10 C9 -1.3(2) . . . . ?
B11 B6 B10 C9 99.5(2) . . . . ?
B2 B6 B10 B5 98.1(2) . . . . ?
B1 B6 B10 B5 36.50(18) . . . . ?
B11 B6 B10 B5 137.3(2) . . . . ?
B5 B6 B10 B11 -137.3(2) . . . . ?
B2 B6 B10 B11 -39.23(19) . . . . ?
B1 B6 B10 B11 -100.8(2) . . . . ?
B1 B5 B10 C9 97.4(2) . . . . ?
B4 B5 B10 C9 32.94(18) . . . . ?
B6 B5 B10 C9 135.45(19) . . . . ?
C9 B5 B10 B6 -135.45(19) . . . . ?
B1 B5 B10 B6 -38.06(18) . . . . ?
B4 B5 B10 B6 -102.5(2) . . . . ?
C9 B5 B10 B11 -97.9(2) . . . . ?
B1 B5 B10 B11 -0.6(2) . . . . ?
B4 B5 B10 B11 -65.0(2) . . . . ?
B6 B5 B10 B11 37.50(18) . . . . ?
B8 C7 B11 B6 70.5(2) . . . . ?
B2 C7 B11 B6 -38.31(19) . . . . ?
B3 C7 B11 B6 -0.8(3) . . . . ?
B8 C7 B11 B2 108.8(2) . . . . ?
B3 C7 B11 B2 37.5(2) . . . . ?
B8 C7 B11 B10 9.2(3) . . . . ?
B2 C7 B11 B10 -99.6(2) . . . . ?
B3 C7 B11 B10 -62.1(3) . . . . ?
B5 B6 B11 C7 -60.5(2) . . . . ?
B2 B6 B11 C7 37.63(18) . . . . ?
B1 B6 B11 C7 1.4(3) . . . . ?
B10 B6 B11 C7 -99.1(2) . . . . ?
B5 B6 B11 B2 -98.1(2) . . . . ?
B1 B6 B11 B2 -36.23(18) . . . . ?
B10 B6 B11 B2 -136.76(19) . . . . ?
B5 B6 B11 B10 38.66(18) . . . . ?
B2 B6 B11 B10 136.76(19) . . . . ?
B1 B6 B11 B10 100.5(2) . . . . ?
B1 B2 B11 C7 -97.6(2) . . . . ?
B3 B2 B11 C7 -32.83(19) . . . . ?
B6 B2 B11 C7 -135.5(2) . . . . ?
C7 B2 B11 B6 135.5(2) . . . . ?
B1 B2 B11 B6 37.91(19) . . . . ?
B3 B2 B11 B6 102.7(2) . . . . ?
C7 B2 B11 B10 97.8(2) . . . . ?
B1 B2 B11 B10 0.2(3) . . . . ?
B3 B2 B11 B10 65.0(2) . . . . ?
B6 B2 B11 B10 -37.70(18) . . . . ?
C9 B10 B11 C7 -0.1(3) . . . . ?
B6 B10 B11 C7 97.7(2) . . . . ?
B5 B10 B11 C7 60.3(2) . . . . ?
C9 B10 B11 B6 -97.8(2) . . . . ?
B5 B10 B11 B6 -37.46(18) . . . . ?
C9 B10 B11 B2 -60.1(2) . . . . ?
B6 B10 B11 B2 37.67(18) . . . . ?
B5 B10 B11 B2 0.2(2) . . . . ?
C21 C12 C13 C14 0.3(4) . . . . ?
N26 C12 C13 C14 -178.8(2) . . . . ?
C12 C13 C14 C15 -0.1(4) . . . . ?
C13 C14 C15 C16 0.1(4) . . . . ?
C14 C15 C16 C17 -179.9(2) . . . . ?
C14 C15 C16 C21 -0.2(3) . . . . ?
C15 C16 C17 C18 -178.9(2) . . . . ?
C21 C16 C17 C18 1.5(3) . . . . ?
C16 C17 C18 C19 -1.8(4) . . . . ?
C17 C18 C19 C20 0.6(4) . . . . ?
C18 C19 C20 C21 0.9(4) . . . . ?
C18 C19 C20 N27 -178.4(2) . . . . ?
C13 C12 C21 C16 -0.4(3) . . . . ?
N26 C12 C21 C16 178.73(18) . . . . ?
C13 C12 C21 C20 179.6(2) . . . . ?
N26 C12 C21 C20 -1.3(3) . . . . ?
C15 C16 C21 C12 0.4(3) . . . . ?
C17 C16 C21 C12 -180.0(2) . . . . ?
C15 C16 C21 C20 -179.6(2) . . . . ?
C17 C16 C21 C20 0.0(3) . . . . ?
C19 C20 C21 C12 178.8(2) . . . . ?
N27 C20 C21 C12 -1.8(3) . . . . ?
C19 C20 C21 C16 -1.2(3) . . . . ?
N27 C20 C21 C16 178.16(18) . . . . ?
C13 C12 N26 C24 -60.1(3) . . . . ?
C21 C12 N26 C24 120.7(2) . . . . ?
C13 C12 N26 C25 66.2(3) . . . . ?
C21 C12 N26 C25 -113.0(2) . . . . ?
C19 C20 N27 C22 62.2(3) . . . . ?
C21 C20 N27 C22 -117.2(2) . . . . ?
C19 C20 N27 C23 -63.0(3) . . . . ?
C21 C20 N27 C23 117.7(2) . . . . ?
